data_7153868
loop_
_publ_author_name
'Jia, Wei-Guo'
'Li, Dan-Dan'
'Dai, Yuan-Chen'
'Zhang, Hui'
'Yan, Li-Qin'
'Sheng, En-Hong'
'Wei, Yun'
'Mu, Xiao-Long'
'Huang, Kuo-Wei'

_publ_section_title
;
 Synthesis and characterization of bisoxazolines- and pybox-copper(ii)
 complexes and their application in the coupling of \a-carbonyls with
 functionalized amines.
;
_journal_issue 29
_journal_name_full 'Organic &amp; biomolecular chemistry'
_journal_page_first 5509
_journal_page_last 5516
_journal_paper_doi 10.1039/c4ob01027b
_journal_volume 12
_journal_year 2014
_chemical_formula_sum 'C14 H19 N O2'
_chemical_formula_weight 233.30
_chemical_name_systematic
; 
 ? 
;
_space_group_IT_number 14
_symmetry_cell_setting monoclinic
_symmetry_space_group_name_Hall '-P 2ybc'
_symmetry_space_group_name_H-M 'P 1 21/c 1'
_atom_sites_solution_hydrogens geom
_atom_sites_solution_primary direct
_atom_sites_solution_secondary difmap
_audit_creation_method SHELXL-97
_cell_angle_alpha 90.00
_cell_angle_beta 98.2260(10)
_cell_angle_gamma 90.00
_cell_formula_units_Z 4
_cell_length_a 14.4443(15)
_cell_length_b 6.1524(6)
_cell_length_c 14.5492(15)
_cell_measurement_temperature 293(2)
_cell_volume 1279.6(2)
_computing_structure_refinement 'SHELXL-97 (Sheldrick, 1997)'
_computing_structure_solution 'SHELXS-97 (Sheldrick, 1990)'
_diffrn_ambient_temperature 293(2)
_diffrn_measured_fraction_theta_full 0.994
_diffrn_measured_fraction_theta_max 0.994
_diffrn_radiation_monochromator graphite
_diffrn_radiation_source 'fine-focus sealed tube'
_diffrn_radiation_type MoK\a
_diffrn_radiation_wavelength 0.71073
_diffrn_reflns_av_R_equivalents 0.0512
_diffrn_reflns_av_sigmaI/netI 0.0494
_diffrn_reflns_limit_h_max 18
_diffrn_reflns_limit_h_min -18
_diffrn_reflns_limit_k_max 7
_diffrn_reflns_limit_k_min -7
_diffrn_reflns_limit_l_max 18
_diffrn_reflns_limit_l_min -18
_diffrn_reflns_number 10565
_diffrn_reflns_theta_full 27.43
_diffrn_reflns_theta_max 27.43
_diffrn_reflns_theta_min 2.83
_exptl_absorpt_coefficient_mu 0.080
_exptl_absorpt_correction_T_max 0.9912
_exptl_absorpt_correction_T_min 0.9888
_exptl_crystal_density_diffrn 1.211
_exptl_crystal_density_method 'not measured'
_exptl_crystal_F_000 504
_exptl_crystal_size_max 0.14
_exptl_crystal_size_mid 0.13
_exptl_crystal_size_min 0.11
_refine_diff_density_max 0.200
_refine_diff_density_min -0.151
_refine_diff_density_rms 0.035
_refine_ls_extinction_method none
_refine_ls_goodness_of_fit_ref 0.998
_refine_ls_hydrogen_treatment mixed
_refine_ls_matrix_type full
_refine_ls_number_parameters 154
_refine_ls_number_reflns 2904
_refine_ls_number_restraints 0
_refine_ls_restrained_S_all 0.998
_refine_ls_R_factor_all 0.1085
_refine_ls_R_factor_gt 0.0483
_refine_ls_shift/su_max 0.000
_refine_ls_shift/su_mean 0.000
_refine_ls_structure_factor_coef Fsqd
_refine_ls_weighting_details 'calc w=1/[\s^2^(Fo^2^)+(0.0570P)^2^+0.0716P] where P=(Fo^2^+2Fc^2^)/3'
_refine_ls_weighting_scheme calc
_refine_ls_wR_factor_gt 0.1086
_refine_ls_wR_factor_ref 0.1341
_reflns_number_gt 1552
_reflns_number_total 2904
_reflns_threshold_expression >2sigma(I)
_cod_data_source_file c4ob01027b2.cif
_cod_data_source_block e:\single~1\131223~1\ygz
_cod_depositor_comments 'Adding full bibliography for 7153865--7153868.cif.'
_cod_original_sg_symbol_H-M P21/c
_cod_database_code 7153868

loop_
_symmetry_equiv_pos_as_xyz
'x, y, z'
'-x, y+1/2, -z+1/2'
'-x, -y, -z'
'x, -y-1/2, z-1/2'

loop_
_atom_site_label
_atom_site_type_symbol
_atom_site_fract_x
_atom_site_fract_y
_atom_site_fract_z
_atom_site_U_iso_or_equiv
_atom_site_adp_type
_atom_site_occupancy
_atom_site_symmetry_multiplicity
_atom_site_calc_flag
_atom_site_refinement_flags
N1 N 0.66948(10) 0.2107(2) 0.61108(9) 0.0395(4) Uani 1 1 d .
O1 O 0.65306(10) 0.2873(2) 0.41748(9) 0.0571(4) Uani 1 1 d .
O2 O 0.69289(11) -0.1873(2) 0.76157(10) 0.0700(5) Uani 1 1 d .
C5 C 0.63876(12) 0.1565(3) 0.70064(12) 0.0425(5) Uani 1 1 d .
H5A H 0.6408 0.2912 0.7368 0.051 Uiso 1 1 calc R
C1 C 0.66104(14) 0.0326(3) 0.54439(12) 0.0488(5) Uani 1 1 d .
H1A H 0.5958 -0.0077 0.5284 0.059 Uiso 1 1 calc R
H1B H 0.6950 -0.0931 0.5717 0.059 Uiso 1 1 calc R
C7 C 0.80628(13) 0.0881(3) 0.78926(12) 0.0431(5) Uani 1 1 d .
C8 C 0.86801(15) -0.0508(3) 0.84179(14) 0.0554(5) Uani 1 1 d .
H8A H 0.8496 -0.1921 0.8529 0.066 Uiso 1 1 calc R
C3 C 0.66258(15) 0.4612(3) 0.48193(13) 0.0555(5) Uani 1 1 d .
H3A H 0.6304 0.5881 0.4536 0.067 Uiso 1 1 calc R
H3B H 0.7283 0.4975 0.4978 0.067 Uiso 1 1 calc R
C4 C 0.62299(14) 0.4036(3) 0.56883(13) 0.0523(5) Uani 1 1 d .
H4A H 0.6319 0.5239 0.6123 0.063 Uiso 1 1 calc R
H4B H 0.5564 0.3764 0.5539 0.063 Uiso 1 1 calc R
C12 C 0.83570(14) 0.2979(3) 0.77485(14) 0.0516(5) Uani 1 1 d .
H12A H 0.7953 0.3946 0.7402 0.062 Uiso 1 1 calc R
C2 C 0.70005(16) 0.1016(3) 0.45820(14) 0.0584(6) Uani 1 1 d .
H2A H 0.7662 0.1337 0.4740 0.070 Uiso 1 1 calc R
H2B H 0.6936 -0.0168 0.4137 0.070 Uiso 1 1 calc R
C10 C 0.98634(14) 0.2266(4) 0.86355(15) 0.0601(6) Uani 1 1 d .
C6 C 0.71152(14) 0.0038(3) 0.75200(12) 0.0460(5) Uani 1 1 d .
C14 C 0.54055(13) 0.0649(3) 0.69614(15) 0.0579(6) Uani 1 1 d .
H14A H 0.4964 0.1658 0.6645 0.087 Uiso 1 1 calc R
H14B H 0.5267 0.0416 0.7580 0.087 Uiso 1 1 calc R
H14C H 0.5365 -0.0707 0.6631 0.087 Uiso 1 1 calc R
C11 C 0.92462(15) 0.3646(3) 0.81155(14) 0.0584(6) Uani 1 1 d .
H11A H 0.9432 0.5060 0.8009 0.070 Uiso 1 1 calc R
C9 C 0.95615(16) 0.0178(4) 0.87757(15) 0.0648(6) Uani 1 1 d .
H9A H 0.9967 -0.0788 0.9122 0.078 Uiso 1 1 calc R
C13 C 1.08370(16) 0.3000(5) 0.90259(19) 0.0939(9) Uani 1 1 d .
H13A H 1.0920 0.4488 0.8857 0.141 Uiso 1 1 calc R
H13B H 1.1288 0.2107 0.8779 0.141 Uiso 1 1 calc R
H13C H 1.0922 0.2872 0.9690 0.141 Uiso 1 1 calc R

loop_
_atom_site_aniso_label
_atom_site_aniso_U_11
_atom_site_aniso_U_22
_atom_site_aniso_U_33
_atom_site_aniso_U_23
_atom_site_aniso_U_13
_atom_site_aniso_U_12
N1 0.0511(9) 0.0372(8) 0.0293(8) 0.0006(7) 0.0032(7) 0.0029(7)
O1 0.0773(10) 0.0591(9) 0.0338(8) 0.0015(7) 0.0041(7) 0.0000(7)
O2 0.0854(11) 0.0441(9) 0.0745(11) 0.0122(8) -0.0095(8) -0.0057(8)
C5 0.0518(12) 0.0447(11) 0.0311(10) -0.0007(8) 0.0059(9) 0.0001(9)
C1 0.0643(13) 0.0433(11) 0.0388(11) -0.0030(9) 0.0075(10) 0.0030(9)
C7 0.0531(12) 0.0441(11) 0.0326(10) 0.0006(8) 0.0074(9) 0.0051(9)
C8 0.0627(14) 0.0540(13) 0.0485(13) 0.0088(10) 0.0048(11) 0.0064(11)
C3 0.0750(14) 0.0494(12) 0.0420(12) 0.0053(10) 0.0076(10) 0.0001(11)
C4 0.0695(14) 0.0430(11) 0.0445(12) 0.0035(9) 0.0083(10) 0.0099(10)
C12 0.0561(13) 0.0502(12) 0.0473(12) 0.0069(10) 0.0035(10) 0.0058(10)
C2 0.0825(16) 0.0535(12) 0.0413(12) -0.0017(10) 0.0158(11) 0.0069(12)
C10 0.0520(13) 0.0808(16) 0.0470(13) 0.0051(11) 0.0052(10) -0.0017(12)
C6 0.0615(13) 0.0442(11) 0.0325(10) 0.0029(9) 0.0075(9) 0.0022(10)
C14 0.0554(13) 0.0650(14) 0.0547(13) 0.0033(11) 0.0130(10) -0.0013(11)
C11 0.0618(14) 0.0571(13) 0.0564(14) 0.0023(11) 0.0086(11) -0.0078(11)
C9 0.0588(14) 0.0758(16) 0.0578(14) 0.0159(12) 0.0016(11) 0.0144(12)
C13 0.0632(16) 0.130(2) 0.0846(19) 0.0181(17) -0.0038(14) -0.0174(16)

loop_
_atom_type_symbol
_atom_type_description
_atom_type_scat_dispersion_real
_atom_type_scat_dispersion_imag
_atom_type_scat_source
C C 0.0033 0.0016 'International Tables Vol C Tables 4.2.6.8 and 6.1.1.4'
H H 0.0000 0.0000 'International Tables Vol C Tables 4.2.6.8 and 6.1.1.4'
N N 0.0061 0.0033 'International Tables Vol C Tables 4.2.6.8 and 6.1.1.4'
O O 0.0106 0.0060 'International Tables Vol C Tables 4.2.6.8 and 6.1.1.4'

loop_
_geom_angle_atom_site_label_1
_geom_angle_atom_site_label_2
_geom_angle_atom_site_label_3
_geom_angle
C4 N1 C1 110.02(14)
C4 N1 C5 112.27(14)
C1 N1 C5 114.28(13)
C2 O1 C3 109.72(14)
N1 C5 C14 116.32(15)
N1 C5 C6 107.43(14)
C14 C5 C6 111.53(15)
N1 C1 C2 109.65(15)
C8 C7 C12 118.17(19)
C8 C7 C6 118.14(17)
C12 C7 C6 123.69(18)
C9 C8 C7 120.6(2)
O1 C3 C4 111.50(16)
N1 C4 C3 109.85(15)
C11 C12 C7 120.48(19)
O1 C2 C1 111.21(16)
C11 C10 C9 117.5(2)
C11 C10 C13 121.2(2)
C9 C10 C13 121.3(2)
O2 C6 C7 120.00(18)
O2 C6 C5 120.18(18)
C7 C6 C5 119.81(16)
C10 C11 C12 121.5(2)
C8 C9 C10 121.7(2)

loop_
_geom_bond_atom_site_label_1
_geom_bond_atom_site_label_2
_geom_bond_distance
N1 C4 1.456(2)
N1 C1 1.457(2)
N1 C5 1.474(2)
O1 C2 1.415(2)
O1 C3 1.416(2)
O2 C6 1.219(2)
C5 C14 1.519(2)
C5 C6 1.523(2)
C1 C2 1.508(3)
C7 C8 1.384(3)
C7 C12 1.384(2)
C7 C6 1.491(3)
C8 C9 1.371(3)
C3 C4 1.503(3)
C12 C11 1.381(3)
C10 C11 1.377(3)
C10 C9 1.381(3)
C10 C13 1.508(3)
